data_2015774
loop_
_publ_author_name
'Varga, Richard A.'
'Silvestru, Cristian'

_publ_section_title
;Hydrogen bonding in
 dibromo[2-(dimethylaminomethyl)phenyl][2-(dimethylammoniomethyl)phenyl]tin(IV)
 tetrabromo[2-(dimethylaminomethyl)phenyl]tin(IV)
;
_journal_coeditor_code AV3053
_journal_issue 2
_journal_name_full 'Acta Crystallographica Section C'
_journal_page_first m48
_journal_page_last m50
_journal_paper_doi 10.1107/S010827010605150X
_journal_volume 63
_journal_year 2007
_chemical_formula_iupac '[Sn Br2 (C9 H12 N)2] [Sn Br4 (C9 H12 N)]'
_chemical_formula_moiety 'C18 H25 Br2 N2 Sn + , C9 H12 Br4 N Sn -'
_chemical_formula_sum 'C27 H37 Br6 N3 Sn2'
_chemical_formula_weight 1120.44
_chemical_name_systematic
;
dibromobis[2-(dimethylamino)methyl]tin(IV)
tetrabromo[2-(dimethylamino)methyl]tin(IV)
;
_space_group_IT_number 14
_symmetry_cell_setting monoclinic
_symmetry_space_group_name_Hall '-P 2ybc'
_symmetry_space_group_name_H-M 'P 1 21/c 1'
_atom_sites_solution_hydrogens geom
_atom_sites_solution_primary direct
_atom_sites_solution_secondary difmap
_audit_creation_method SHELXL97
_cell_angle_alpha 90.00
_cell_angle_beta 95.4790(10)
_cell_angle_gamma 90.00
_cell_formula_units_Z 4
_cell_length_a 9.5330(5)
_cell_length_b 36.635(2)
_cell_length_c 10.0344(6)
_cell_measurement_reflns_used 4671
_cell_measurement_temperature 297(2)
_cell_measurement_theta_max 22.69
_cell_measurement_theta_min 2.22
_cell_volume 3488.4(3)
_computing_cell_refinement SMART
_computing_data_collection 'SMART (Bruker, 2000)'
_computing_data_reduction 'SAINT-Plus (Bruker, 2000)'
_computing_molecular_graphics 'ORTEP-3 (Farrugia, 1997) and DIAMOND (Brandenburg & Putz, 2005)'
_computing_publication_material 'publCIF (Westrip, 2006)'
_computing_structure_refinement SHELXTL
_computing_structure_solution 'SHELXTL (Bruker, 2001)'
_diffrn_ambient_temperature 297(2)
_diffrn_measured_fraction_theta_full 0.998
_diffrn_measured_fraction_theta_max 0.998
_diffrn_measurement_device_type 'Bruker SMART CCD area-detector'
_diffrn_measurement_method '\f and \w'
_diffrn_radiation_monochromator graphite
_diffrn_radiation_source 'fine-focus sealed tube'
_diffrn_radiation_type MoK\a
_diffrn_radiation_wavelength 0.71073
_diffrn_reflns_av_R_equivalents 0.0481
_diffrn_reflns_av_sigmaI/netI 0.0433
_diffrn_reflns_limit_h_max 11
_diffrn_reflns_limit_h_min -11
_diffrn_reflns_limit_k_max 42
_diffrn_reflns_limit_k_min -43
_diffrn_reflns_limit_l_max 11
_diffrn_reflns_limit_l_min -11
_diffrn_reflns_number 25246
_diffrn_reflns_theta_full 25.00
_diffrn_reflns_theta_max 25.00
_diffrn_reflns_theta_min 2.11
_diffrn_standards_decay_% 0
_exptl_absorpt_coefficient_mu 8.326
_exptl_absorpt_correction_T_max 0.368
_exptl_absorpt_correction_T_min 0.141
_exptl_absorpt_correction_type multi-scan
_exptl_absorpt_process_details '(SADABS; Bruker, 2000)'
_exptl_crystal_colour colourless
_exptl_crystal_density_diffrn 2.133
_exptl_crystal_density_method 'not measured'
_exptl_crystal_description block
_exptl_crystal_F_000 2120
_exptl_crystal_size_max 0.24
_exptl_crystal_size_mid 0.21
_exptl_crystal_size_min 0.12
_refine_diff_density_max 1.102
_refine_diff_density_min -0.981
_refine_ls_extinction_method none
_refine_ls_goodness_of_fit_ref 1.111
_refine_ls_hydrogen_treatment mixed
_refine_ls_matrix_type full
_refine_ls_number_parameters 353
_refine_ls_number_reflns 6137
_refine_ls_number_restraints 1
_refine_ls_restrained_S_all 1.111
_refine_ls_R_factor_all 0.0663
_refine_ls_R_factor_gt 0.0534
_refine_ls_shift/su_max 0.001
_refine_ls_shift/su_mean 0.000
_refine_ls_structure_factor_coef Fsqd
_refine_ls_weighting_details 'calc w = 1/[\s^2^(Fo^2^)+(0.0501P)^2^+13.0613P] where P=(Fo^2^+2Fc^2^)/3'
_refine_ls_weighting_scheme calc
_refine_ls_wR_factor_gt 0.1170
_refine_ls_wR_factor_ref 0.1221
_reflns_number_gt 5141
_reflns_number_total 6137
_reflns_threshold_expression I>2\s(I)
_cod_data_source_file av3053.cif
_cod_data_source_block I
_cod_original_sg_symbol_H-M 'P 21/c'
_cod_database_code 2015774

loop_
_symmetry_equiv_pos_as_xyz
'x, y, z'
'-x, y+1/2, -z+1/2'
'-x, -y, -z'
'x, -y-1/2, z-1/2'

loop_
_atom_site_type_symbol
_atom_site_label
_atom_site_fract_x
_atom_site_fract_y
_atom_site_fract_z
_atom_site_U_iso_or_equiv
_atom_site_adp_type
_atom_site_calc_flag
_atom_site_refinement_flags
_atom_site_occupancy
Br Br1 0.45399(9) 0.43640(3) 0.20347(9) 0.0497(2) Uani d . 1
Br Br2 0.72725(11) 0.49177(3) 0.06030(9) 0.0540(3) Uani d . 1
Br Br3 0.70387(11) 0.39449(3) -0.01387(9) 0.0581(3) Uani d . 1
Br Br4 0.74413(9) 0.47849(2) 0.42327(8) 0.0468(2) Uani d . 1
C C1 0.7793(9) 0.3864(2) 0.3139(8) 0.0409(19) Uani d . 1
C C2 0.9253(10) 0.3803(3) 0.3399(10) 0.058(3) Uani d . 1
C C3 0.9685(13) 0.3463(3) 0.3881(11) 0.077(3) Uani d . 1
H H3 1.0642 0.3411 0.4026 0.092 Uiso calc R 1
C C4 0.8705(15) 0.3202(3) 0.4150(12) 0.082(4) Uani d . 1
H H4 0.9013 0.2977 0.4493 0.098 Uiso calc R 1
C C5 0.7335(14) 0.3266(3) 0.3927(11) 0.074(3) Uani d . 1
H H5 0.6693 0.3086 0.4108 0.089 Uiso calc R 1
C C6 0.6856(11) 0.3598(3) 0.3427(10) 0.063(3) Uani d . 1
H H6 0.5893 0.3643 0.3284 0.076 Uiso calc R 1
C C7 1.0245(10) 0.4133(3) 0.3300(11) 0.075(3) Uani d . 1
H H7A 1.0275 0.4273 0.4123 0.090 Uiso calc R 1
H H7B 1.1191 0.4046 0.3205 0.090 Uiso calc R 1
C C8 1.0463(11) 0.4732(3) 0.2422(13) 0.082(4) Uani d . 1
H H8A 1.0119 0.4843 0.3194 0.124 Uiso calc R 1
H H8B 1.0230 0.4883 0.1652 0.124 Uiso calc R 1
H H8C 1.1468 0.4705 0.2567 0.124 Uiso calc R 1
C C9 1.0307(11) 0.4239(4) 0.0935(11) 0.079(4) Uani d . 1
H H9A 1.1316 0.4220 0.1043 0.119 Uiso calc R 1
H H9B 1.0029 0.4410 0.0233 0.119 Uiso calc R 1
H H9C 0.9905 0.4005 0.0709 0.119 Uiso calc R 1
N N1 0.9803(7) 0.43670(19) 0.2192(7) 0.0423(16) Uani d . 1
Sn Sn1 0.72496(5) 0.434562(14) 0.20284(5) 0.03062(15) Uani d . 1
Br Br5 0.64191(13) 0.67775(4) 0.47850(12) 0.0798(4) Uani d . 1
Br Br6 0.86476(12) 0.73173(3) 0.25672(14) 0.0775(4) Uani d . 1
C C10 0.5011(8) 0.6955(2) 0.1426(10) 0.045(2) Uani d . 1
C C11 0.4985(10) 0.7084(2) 0.0144(12) 0.059(3) Uani d . 1
C C12 0.3707(11) 0.7212(3) -0.0497(13) 0.073(3) Uani d . 1
H H12 0.3685 0.7301 -0.1367 0.088 Uiso calc R 1
C C13 0.2503(12) 0.7208(3) 0.0122(16) 0.084(4) Uani d . 1
H H13 0.1656 0.7286 -0.0322 0.101 Uiso calc R 1
C C14 0.2563(11) 0.7087(3) 0.1404(15) 0.079(4) Uani d . 1
H H14 0.1749 0.7097 0.1845 0.095 Uiso calc R 1
C C15 0.3779(10) 0.6951(2) 0.2084(12) 0.062(3) Uani d . 1
H H15 0.3780 0.6860 0.2949 0.074 Uiso calc R 1
C C16 0.6323(10) 0.7107(3) -0.0535(11) 0.059(3) Uani d . 1
H H16A 0.6106 0.7095 -0.1498 0.071 Uiso calc R 1
H H16B 0.6791 0.7337 -0.0318 0.071 Uiso calc R 1
C C17 0.6689(10) 0.6456(2) -0.0668(9) 0.051(2) Uani d . 1
H H17A 0.6668 0.6469 -0.1625 0.077 Uiso calc R 1
H H17B 0.5750 0.6420 -0.0422 0.077 Uiso calc R 1
H H17C 0.7275 0.6256 -0.0341 0.077 Uiso calc R 1
C C18 0.8708(9) 0.6860(3) -0.0465(10) 0.057(2) Uani d . 1
H H18A 0.8684 0.6866 -0.1423 0.086 Uiso calc R 1
H H18B 0.9307 0.6664 -0.0123 0.086 Uiso calc R 1
H H18C 0.9068 0.7087 -0.0100 0.086 Uiso calc R 1
C C19 0.8353(8) 0.6317(2) 0.2496(8) 0.0387(19) Uani d . 1
C C20 0.7922(7) 0.5944(2) 0.2438(7) 0.0317(17) Uani d . 1
C C21 0.8938(9) 0.5675(2) 0.2645(8) 0.043(2) Uani d . 1
H H21 0.8664 0.5432 0.2590 0.052 Uiso calc R 1
C C22 1.0337(9) 0.5757(2) 0.2929(9) 0.045(2) Uani d . 1
H H22 1.0990 0.5570 0.3098 0.054 Uiso calc R 1
C C23 1.0770(9) 0.6106(3) 0.2963(10) 0.053(2) Uani d . 1
H H23 1.1724 0.6161 0.3115 0.063 Uiso calc R 1
C C24 0.9785(9) 0.6383(2) 0.2772(9) 0.049(2) Uani d . 1
H H24 1.0095 0.6624 0.2831 0.058 Uiso calc R 1
C C25 0.6412(8) 0.5834(2) 0.2101(8) 0.0383(18) Uani d . 1
H H25A 0.6311 0.5725 0.1216 0.046 Uiso calc R 1
H H25B 0.5824 0.6051 0.2076 0.046 Uiso calc R 1
C C26 0.4527(8) 0.5405(3) 0.2609(9) 0.050(2) Uani d . 1
H H26A 0.3832 0.5594 0.2475 0.075 Uiso calc R 1
H H26B 0.4250 0.5235 0.3262 0.075 Uiso calc R 1
H H26C 0.4607 0.5280 0.1778 0.075 Uiso calc R 1
C C27 0.5888(12) 0.5725(3) 0.4452(9) 0.071(3) Uani d . 1
H H27A 0.5730 0.5535 0.5076 0.106 Uiso calc R 1
H H27B 0.5148 0.5903 0.4451 0.106 Uiso calc R 1
H H27C 0.6778 0.5840 0.4710 0.106 Uiso calc R 1
H H3A 0.646(6) 0.5384(13) 0.327(7) 0.03(2) Uiso d D 1
N N2 0.7261(7) 0.68006(18) -0.0076(8) 0.0477(18) Uani d . 1
N N3 0.5902(7) 0.55679(18) 0.3088(7) 0.0373(15) Uani d D 1
Sn Sn2 0.70216(6) 0.678224(15) 0.23036(7) 0.04434(18) Uani d . 1

loop_
_atom_site_aniso_label
_atom_site_aniso_U_11
_atom_site_aniso_U_22
_atom_site_aniso_U_33
_atom_site_aniso_U_12
_atom_site_aniso_U_13
_atom_site_aniso_U_23
Br1 0.0368(5) 0.0539(6) 0.0579(6) 0.0008(4) 0.0027(4) -0.0052(4)
Br2 0.0672(6) 0.0466(5) 0.0469(5) -0.0040(4) -0.0011(4) 0.0065(4)
Br3 0.0668(6) 0.0589(6) 0.0479(5) 0.0018(5) 0.0018(4) -0.0090(5)
Br4 0.0543(5) 0.0491(5) 0.0367(5) 0.0063(4) 0.0033(4) -0.0026(4)
C1 0.043(5) 0.040(5) 0.039(5) 0.011(4) 0.001(4) 0.000(4)
C2 0.056(6) 0.057(6) 0.060(6) 0.017(5) 0.005(5) 0.017(5)
C3 0.078(8) 0.084(8) 0.067(7) 0.048(7) 0.002(6) 0.022(6)
C4 0.120(11) 0.050(7) 0.073(8) 0.021(7) -0.006(7) 0.020(6)
C5 0.088(9) 0.050(7) 0.082(8) -0.004(6) -0.004(7) 0.021(6)
C6 0.067(7) 0.045(6) 0.075(7) -0.002(5) -0.006(5) 0.024(5)
C7 0.044(6) 0.120(10) 0.061(7) 0.010(6) -0.003(5) 0.007(7)
C8 0.044(6) 0.087(9) 0.115(10) -0.003(6) 0.002(6) -0.026(7)
C9 0.051(6) 0.125(11) 0.066(7) 0.016(6) 0.020(5) -0.018(7)
N1 0.033(4) 0.050(4) 0.045(4) 0.007(3) 0.011(3) -0.004(3)
Sn1 0.0305(3) 0.0310(3) 0.0302(3) 0.0030(2) 0.0021(2) 0.0011(2)
Br5 0.0741(8) 0.0919(9) 0.0768(8) 0.0123(6) 0.0244(6) -0.0130(7)
Br6 0.0594(6) 0.0479(6) 0.1284(11) -0.0124(5) 0.0253(6) -0.0342(6)
C10 0.032(4) 0.026(4) 0.078(7) -0.004(3) 0.012(4) -0.006(4)
C11 0.046(5) 0.031(5) 0.101(8) 0.003(4) 0.010(5) 0.001(5)
C12 0.058(7) 0.055(6) 0.104(9) 0.004(5) -0.007(6) 0.006(6)
C13 0.044(6) 0.062(7) 0.145(13) 0.001(5) 0.001(7) 0.003(8)
C14 0.038(6) 0.062(7) 0.140(12) 0.005(5) 0.022(7) -0.025(8)
C15 0.046(6) 0.038(5) 0.104(8) -0.004(4) 0.021(5) -0.013(5)
C16 0.056(6) 0.046(6) 0.079(7) 0.008(4) 0.017(5) 0.020(5)
C17 0.061(6) 0.036(5) 0.058(6) -0.001(4) 0.015(5) 0.000(4)
C18 0.046(5) 0.055(6) 0.074(7) -0.004(4) 0.020(5) 0.009(5)
C19 0.032(4) 0.039(5) 0.048(5) 0.004(3) 0.017(4) -0.002(4)
C20 0.029(4) 0.039(4) 0.026(4) 0.000(3) 0.000(3) -0.001(3)
C21 0.046(5) 0.036(5) 0.048(5) -0.001(4) 0.003(4) 0.000(4)
C22 0.037(5) 0.044(5) 0.054(5) 0.008(4) 0.007(4) 0.001(4)
C23 0.028(4) 0.061(6) 0.070(6) -0.003(4) 0.005(4) -0.008(5)
C24 0.044(5) 0.036(5) 0.067(6) -0.005(4) 0.012(4) -0.008(4)
C25 0.045(5) 0.031(4) 0.038(4) 0.007(4) 0.000(4) 0.004(3)
C26 0.038(5) 0.053(6) 0.059(6) -0.013(4) 0.006(4) 0.006(5)
C27 0.077(7) 0.095(8) 0.042(5) -0.022(6) 0.015(5) -0.016(5)
N2 0.043(4) 0.031(4) 0.072(5) 0.001(3) 0.018(4) 0.004(4)
N3 0.033(4) 0.038(4) 0.041(4) -0.002(3) 0.003(3) 0.007(3)
Sn2 0.0339(3) 0.0310(3) 0.0699(4) 0.0004(2) 0.0141(3) -0.0094(3)

loop_
_atom_type_symbol
_atom_type_description
_atom_type_scat_dispersion_real
_atom_type_scat_dispersion_imag
_atom_type_scat_source
C C 0.0033 0.0016 'International Tables Vol C Tables 4.2.6.8 and 6.1.1.4'
H H 0.0000 0.0000 'International Tables Vol C Tables 4.2.6.8 and 6.1.1.4'
N N 0.0061 0.0033 'International Tables Vol C Tables 4.2.6.8 and 6.1.1.4'
Br Br -0.2901 2.4595 'International Tables Vol C Tables 4.2.6.8 and 6.1.1.4'
Sn Sn -0.6537 1.4246 'International Tables Vol C Tables 4.2.6.8 and 6.1.1.4'

loop_
_geom_angle_atom_site_label_1
_geom_angle_atom_site_label_2
_geom_angle_atom_site_label_3
_geom_angle
_geom_angle_publ_flag
C6 C1 C2 120.1(8) no
C6 C1 Sn1 124.7(6) no
C2 C1 Sn1 114.5(6) no
C3 C2 C1 117.6(10) no
C3 C2 C7 124.3(10) no
C1 C2 C7 117.7(8) no
C4 C3 C2 120.5(10) no
C4 C3 H3 119.8 no
C2 C3 H3 119.8 no
C5 C4 C3 121.2(10) no
C5 C4 H4 119.4 no
C3 C4 H4 119.4 no
C4 C5 C6 120.4(11) no
C4 C5 H5 119.8 no
C6 C5 H5 119.8 no
C1 C6 C5 120.3(10) no
C1 C6 H6 119.9 no
C5 C6 H6 119.9 no
N1 C7 C2 112.4(8) no
N1 C7 H7A 109.1 no
C2 C7 H7A 109.1 no
N1 C7 H7B 109.1 no
C2 C7 H7B 109.1 no
H7A C7 H7B 107.9 no
N1 C8 H8A 109.5 no
N1 C8 H8B 109.5 no
H8A C8 H8B 109.5 no
N1 C8 H8C 109.5 no
H8A C8 H8C 109.5 no
H8B C8 H8C 109.5 no
N1 C9 H9A 109.5 no
N1 C9 H9B 109.5 no
H9A C9 H9B 109.5 no
N1 C9 H9C 109.5 no
H9A C9 H9C 109.5 no
H9B C9 H9C 109.5 no
C7 N1 C9 112.3(8) no
C7 N1 C8 109.1(8) no
C9 N1 C8 104.5(8) no
C7 N1 Sn1 104.6(5) no
C9 N1 Sn1 109.9(6) no
C8 N1 Sn1 116.6(5) no
C1 Sn1 N1 78.4(3) yes
C1 Sn1 Br2 165.1(2) yes
N1 Sn1 Br2 87.07(17) yes
C1 Sn1 Br1 102.3(2) yes
N1 Sn1 Br1 174.79(16) yes
Br2 Sn1 Br1 92.42(4) yes
C1 Sn1 Br3 88.0(2) yes
N1 Sn1 Br3 94.09(16) yes
Br2 Sn1 Br3 89.94(4) yes
Br1 Sn1 Br3 91.10(3) yes
C1 Sn1 Br4 94.1(2) yes
N1 Sn1 Br4 86.39(16) yes
Br2 Sn1 Br4 88.07(3) yes
Br1 Sn1 Br4 88.41(3) yes
Br3 Sn1 Br4 177.93(4) yes
C11 C10 C15 120.4(9) no
C11 C10 Sn2 115.2(6) no
C15 C10 Sn2 124.4(8) no
C10 C11 C12 118.9(10) no
C10 C11 C16 120.3(9) no
C12 C11 C16 120.6(10) no
C13 C12 C11 121.5(12) no
C13 C12 H12 119.3 no
C11 C12 H12 119.3 no
C14 C13 C12 118.5(11) no
C14 C13 H13 120.8 no
C12 C13 H13 120.8 no
C13 C14 C15 122.9(11) no
C13 C14 H14 118.5 no
C15 C14 H14 118.5 no
C14 C15 C10 117.8(11) no
C14 C15 H15 121.1 no
C10 C15 H15 121.1 no
N2 C16 C11 109.2(7) no
N2 C16 H16A 109.8 no
C11 C16 H16A 109.8 no
N2 C16 H16B 109.8 no
C11 C16 H16B 109.8 no
H16A C16 H16B 108.3 no
N2 C17 H17A 109.5 no
N2 C17 H17B 109.5 no
H17A C17 H17B 109.5 no
N2 C17 H17C 109.5 no
H17A C17 H17C 109.5 no
H17B C17 H17C 109.5 no
N2 C18 H18A 109.5 no
N2 C18 H18B 109.5 no
H18A C18 H18B 109.5 no
N2 C18 H18C 109.5 no
H18A C18 H18C 109.5 no
H18B C18 H18C 109.5 no
C24 C19 C20 116.7(7) no
C24 C19 Sn2 116.5(6) no
C20 C19 Sn2 126.7(5) no
C21 C20 C19 118.7(7) no
C21 C20 C25 119.0(7) no
C19 C20 C25 122.2(7) no
C22 C21 C20 122.0(8) no
C22 C21 H21 119.0 no
C20 C21 H21 119.0 no
C23 C22 C21 120.3(8) no
C23 C22 H22 119.9 no
C21 C22 H22 119.9 no
C22 C23 C24 119.5(8) no
C22 C23 H23 120.3 no
C24 C23 H23 120.3 no
C23 C24 C19 122.8(8) no
C23 C24 H24 118.6 no
C19 C24 H24 118.6 no
C20 C25 N3 112.9(6) no
C20 C25 H25A 109.0 no
N3 C25 H25A 109.0 no
C20 C25 H25B 109.0 no
N3 C25 H25B 109.0 no
H25A C25 H25B 107.8 no
N3 C26 H26A 109.5 no
N3 C26 H26B 109.5 no
H26A C26 H26B 109.5 no
N3 C26 H26C 109.5 no
H26A C26 H26C 109.5 no
H26B C26 H26C 109.5 no
N3 C27 H27A 109.5 no
N3 C27 H27B 109.5 no
H27A C27 H27B 109.5 no
N3 C27 H27C 109.5 no
H27A C27 H27C 109.5 no
H27B C27 H27C 109.5 no
C17 N2 C16 109.5(7) no
C17 N2 C18 109.6(7) no
C16 N2 C18 110.9(7) no
C17 N2 Sn2 107.9(5) no
C16 N2 Sn2 102.5(5) no
C18 N2 Sn2 116.1(6) no
C26 N3 C27 111.7(7) no
C26 N3 C25 112.4(6) no
C27 N3 C25 112.7(7) no
C26 N3 H3A 105(5) no
C27 N3 H3A 100(5) no
C25 N3 H3A 114(5) no
C19 Sn2 C10 141.6(3) yes
C19 Sn2 N2 90.0(3) yes
C10 Sn2 N2 75.5(3) yes
C19 Sn2 Br6 105.1(2) yes
C10 Sn2 Br6 109.6(2) yes
N2 Sn2 Br6 88.09(17) yes
C19 Sn2 Br5 95.3(2) yes
C10 Sn2 Br5 97.2(3) yes
N2 Sn2 Br5 172.63(17) yes
Br6 Sn2 Br5 95.46(5) yes

loop_
_geom_bond_atom_site_label_1
_geom_bond_atom_site_label_2
_geom_bond_distance
_geom_bond_publ_flag
Br1 Sn1 2.5847(10) yes
Br2 Sn1 2.5386(10) yes
Br3 Sn1 2.6154(10) yes
Br4 Sn1 2.7274(10) yes
Br5 Sn2 2.6083(14) yes
Br6 Sn2 2.4975(11) yes
N1 Sn1 2.425(6) yes
N2 Sn2 2.421(8) yes
C1 Sn1 2.125(8) yes
C10 Sn2 2.128(8) yes
C19 Sn2 2.123(8) yes
C1 C6 1.369(12) no
C1 C2 1.409(12) no
C2 C3 1.384(13) no
C2 C7 1.545(15) no
C3 C4 1.382(17) no
C3 H3 0.9300 no
C4 C5 1.325(16) no
C4 H4 0.9300 no
C5 C6 1.378(13) no
C5 H5 0.9300 no
C6 H6 0.9300 no
C7 N1 1.434(12) no
C7 H7A 0.9700 no
C7 H7B 0.9700 no
C8 N1 1.486(12) no
C8 H8A 0.9600 no
C8 H8B 0.9600 no
C8 H8C 0.9600 no
C9 N1 1.468(11) no
C9 H9A 0.9600 no
C9 H9B 0.9600 no
C9 H9C 0.9600 no
C10 C11 1.368(14) no
C10 C15 1.401(12) no
C11 C12 1.403(14) no
C11 C16 1.505(13) no
C12 C13 1.357(16) no
C12 H12 0.9300 no
C13 C14 1.356(18) no
C13 H13 0.9300 no
C14 C15 1.380(15) no
C14 H14 0.9300 no
C15 H15 0.9300 no
C16 N2 1.481(11) no
C16 H16A 0.9700 no
C16 H16B 0.9700 no
C17 N2 1.476(11) no
C17 H17A 0.9600 no
C17 H17B 0.9600 no
C17 H17C 0.9600 no
C18 N2 1.484(10) no
C18 H18A 0.9600 no
C18 H18B 0.9600 no
C18 H18C 0.9600 no
C19 C24 1.388(11) no
C19 C20 1.425(11) no
C20 C21 1.384(11) no
C20 C25 1.502(10) no
C21 C22 1.370(11) no
C21 H21 0.9300 no
C22 C23 1.343(12) no
C22 H22 0.9300 no
C23 C24 1.383(12) no
C23 H23 0.9300 no
C24 H24 0.9300 no
C25 N3 1.503(10) no
C25 H25A 0.9700 no
C25 H25B 0.9700 no
C26 N3 1.478(10) no
C26 H26A 0.9600 no
C26 H26B 0.9600 no
C26 H26C 0.9600 no
C27 N3 1.487(11) no
C27 H27A 0.9600 no
C27 H27B 0.9600 no
C27 H27C 0.9600 no
N3 H3A 0.86(2) no

loop_
_geom_hbond_atom_site_label_D
_geom_hbond_atom_site_label_H
_geom_hbond_atom_site_label_A
_geom_hbond_site_symmetry_A
_geom_hbond_distance_DH
_geom_hbond_distance_HA
_geom_hbond_distance_DA
_geom_hbond_angle_DHA
N3 H3A Br4 . 0.86(5) 2.54(5) 3.373(7) 161(5)
C21 H21 Br2 . 0.93 2.96 3.714(7) 139
C26 H26C Br2 3_665 0.96 2.94 3.698(9) 137
C26 H26A Br3 3_665 0.96 2.94 3.652(10) 132
C17 H17B Br3 3_665 0.96 3.07 3.999(10) 162
C3 H3 Br5 3_766 0.93 3.02 3.926(12) 166
C26 H26B Br4 3_666 0.96 3.11 3.897(9) 140

loop_
_geom_torsion_atom_site_label_1
_geom_torsion_atom_site_label_2
_geom_torsion_atom_site_label_3
_geom_torsion_atom_site_label_4
_geom_torsion
_geom_torsion_publ_flag
C6 C1 C2 C3 3.3(14) no
Sn1 C1 C2 C3 -167.7(8) no
C6 C1 C2 C7 -169.1(9) no
Sn1 C1 C2 C7 20.0(11) no
C1 C2 C3 C4 -2.8(16) no
C7 C2 C3 C4 168.9(11) no
C2 C3 C4 C5 1.5(19) no
C3 C4 C5 C6 -0.4(19) no
C2 C1 C6 C5 -2.3(15) no
Sn1 C1 C6 C5 167.6(8) no
C4 C5 C6 C1 0.9(18) no
C3 C2 C7 N1 148.2(10) no
C1 C2 C7 N1 -40.1(13) no
C2 C7 N1 C9 -84.2(10) no
C2 C7 N1 C8 160.3(8) no
C2 C7 N1 Sn1 34.9(9) no
C6 C1 Sn1 N1 -170.3(8) no
C2 C1 Sn1 N1 0.2(6) no
C6 C1 Sn1 Br2 -157.9(7) no
C2 C1 Sn1 Br2 12.5(13) no
C6 C1 Sn1 Br1 15.0(8) no
C2 C1 Sn1 Br1 -174.5(6) no
C6 C1 Sn1 Br3 -75.7(8) no
C2 C1 Sn1 Br3 94.8(6) no
C6 C1 Sn1 Br4 104.3(8) no
C2 C1 Sn1 Br4 -85.3(6) no
C7 N1 Sn1 C1 -20.1(6) no
C9 N1 Sn1 C1 100.7(7) no
C8 N1 Sn1 C1 -140.6(7) no
C7 N1 Sn1 Br2 163.1(6) no
C9 N1 Sn1 Br2 -76.2(7) no
C8 N1 Sn1 Br2 42.5(7) no
C7 N1 Sn1 Br3 -107.2(6) no
C9 N1 Sn1 Br3 13.6(7) no
C8 N1 Sn1 Br3 132.2(7) no
C7 N1 Sn1 Br4 74.8(6) no
C9 N1 Sn1 Br4 -164.4(7) no
C8 N1 Sn1 Br4 -45.7(7) no
C15 C10 C11 C12 0.1(13) no
Sn2 C10 C11 C12 -178.5(7) no
C15 C10 C11 C16 176.6(8) no
Sn2 C10 C11 C16 -1.9(11) no
C10 C11 C12 C13 -0.5(16) no
C16 C11 C12 C13 -177.0(10) no
C11 C12 C13 C14 2.0(18) no
C12 C13 C14 C15 -3.3(18) no
C13 C14 C15 C10 2.9(16) no
C11 C10 C15 C14 -1.3(13) no
Sn2 C10 C15 C14 177.2(7) no
C10 C11 C16 N2 34.0(12) no
C12 C11 C16 N2 -149.5(9) no
C24 C19 C20 C21 -0.5(11) no
Sn2 C19 C20 C21 -177.1(6) no
C24 C19 C20 C25 -177.8(7) no
Sn2 C19 C20 C25 5.5(11) no
C19 C20 C21 C22 1.3(12) no
C25 C20 C21 C22 178.7(7) no
C20 C21 C22 C23 -2.6(13) no
C21 C22 C23 C24 3.0(14) no
C22 C23 C24 C19 -2.3(14) no
C20 C19 C24 C23 1.0(13) no
Sn2 C19 C24 C23 178.0(7) no
C21 C20 C25 N3 53.1(10) no
C19 C20 C25 N3 -129.6(7) no
C11 C16 N2 C17 72.1(10) no
C11 C16 N2 C18 -166.8(8) no
C11 C16 N2 Sn2 -42.2(9) no
C20 C25 N3 C26 -168.4(7) no
C20 C25 N3 C27 64.3(9) no
C24 C19 Sn2 C10 156.8(6) no
C20 C19 Sn2 C10 -26.6(10) no
C24 C19 Sn2 N2 90.5(6) no
C20 C19 Sn2 N2 -92.8(7) no
C24 C19 Sn2 Br6 2.5(7) no
C20 C19 Sn2 Br6 179.1(6) no
C24 C19 Sn2 Br5 -94.6(6) no
C20 C19 Sn2 Br5 82.0(7) no
C11 C10 Sn2 C19 -88.5(8) no
C15 C10 Sn2 C19 93.0(8) no
C11 C10 Sn2 N2 -17.5(6) no
C15 C10 Sn2 N2 164.0(8) no
C11 C10 Sn2 Br6 65.1(7) no
C15 C10 Sn2 Br6 -113.4(7) no
C11 C10 Sn2 Br5 163.6(6) no
C15 C10 Sn2 Br5 -14.9(7) no
C17 N2 Sn2 C10 -82.6(5) no
C16 N2 Sn2 C10 32.9(5) no
C18 N2 Sn2 C10 154.0(6) no
C17 N2 Sn2 Br6 166.6(5) no
C16 N2 Sn2 Br6 -77.9(5) no
C18 N2 Sn2 Br6 43.2(5) no
C17 N2 Sn2 Br5 -74.5(14) no
C16 N2 Sn2 Br5 41.0(16) no
C18 N2 Sn2 Br5 162.1(10) no
